data_7205209
loop_
_publ_author_name
'Li, Baiyan'
'Li, Guanghua'
'Liu, Dan'
'Peng, Yu'
'Zhou, Xiaojing'
'Hua, Jia'
'Shi, Zhan'
'Feng, Shouhua'

_publ_section_title
;
 Coordination polymers constructed by 1,3-bi(4-pyridyl)propane with
 four different conformations and
 2,2&#x2032;-dinitro-4,4&#x2032;-biphenyldicarboxylate ligands: the
 effects of metal ions
;
_journal_issue 5
_journal_name_full CrystEngComm
_journal_page_first 1291
_journal_paper_doi 10.1039/c0ce00252f
_journal_volume 13
_journal_year 2011
_chemical_formula_moiety 'C41 H26 Mn2 N6 O16'
_chemical_formula_sum 'C41 H26 Mn2 N6 O16'
_chemical_formula_weight 968.56
_chemical_melting_point ?
_chemical_name_systematic
;
?
;
_space_group_IT_number 15
_symmetry_cell_setting monoclinic
_symmetry_space_group_name_Hall '-C 2yc'
_symmetry_space_group_name_H-M 'C 1 2/c 1'
_atom_sites_solution_hydrogens geom
_atom_sites_solution_primary direct
_atom_sites_solution_secondary difmap
_audit_creation_method SHELXL-97
_cell_angle_alpha 90.00
_cell_angle_beta 112.92(3)
_cell_angle_gamma 90.00
_cell_formula_units_Z 4
_cell_length_a 14.112(3)
_cell_length_b 26.191(5)
_cell_length_c 12.785(3)
_cell_measurement_reflns_used 4945
_cell_measurement_temperature 293(2)
_cell_measurement_theta_max 27.42
_cell_measurement_theta_min 3.11
_cell_volume 4352.4(19)
_computing_cell_refinement Process-auto
_computing_data_collection Process-auto
_computing_data_reduction Process-auto
_computing_structure_refinement 'SHELXL-97 (Sheldrick, 1997)'
_computing_structure_solution 'SHELXS-97 (Sheldrick, 1990)'
_diffrn_ambient_temperature 293(2)
_diffrn_detector_area_resol_mean 10.0
_diffrn_measured_fraction_theta_full 0.995
_diffrn_measured_fraction_theta_max 0.995
_diffrn_measurement_device_type 'Rigaku RAXIS-RAPID'
_diffrn_measurement_method omega-scan
_diffrn_radiation_monochromator graphite
_diffrn_radiation_source 'fine-focus sealed tube'
_diffrn_radiation_type MoK\a
_diffrn_radiation_wavelength 0.71073
_diffrn_reflns_av_R_equivalents 0.0595
_diffrn_reflns_av_sigmaI/netI 0.0484
_diffrn_reflns_limit_h_max 18
_diffrn_reflns_limit_h_min -17
_diffrn_reflns_limit_k_max 33
_diffrn_reflns_limit_k_min -33
_diffrn_reflns_limit_l_max 16
_diffrn_reflns_limit_l_min -16
_diffrn_reflns_number 21081
_diffrn_reflns_theta_full 27.42
_diffrn_reflns_theta_max 27.42
_diffrn_reflns_theta_min 3.11
_diffrn_standards_decay_% 0
_diffrn_standards_interval_count 0
_diffrn_standards_interval_time 0
_diffrn_standards_number 0
_exptl_absorpt_coefficient_mu 0.659
_exptl_absorpt_correction_type none
_exptl_crystal_colour colourless
_exptl_crystal_density_diffrn 1.478
_exptl_crystal_density_meas ?
_exptl_crystal_density_method 'not measured'
_exptl_crystal_description block
_exptl_crystal_F_000 1968
_exptl_crystal_size_max 0.21
_exptl_crystal_size_mid 0.19
_exptl_crystal_size_min 0.17
_refine_diff_density_max 1.148
_refine_diff_density_min -0.939
_refine_diff_density_rms 0.110
_refine_ls_extinction_method none
_refine_ls_goodness_of_fit_ref 1.023
_refine_ls_hydrogen_treatment constr
_refine_ls_matrix_type full
_refine_ls_number_parameters 330
_refine_ls_number_reflns 4945
_refine_ls_number_restraints 48
_refine_ls_restrained_S_all 1.031
_refine_ls_R_factor_all 0.1142
_refine_ls_R_factor_gt 0.0885
_refine_ls_shift/su_max 0.000
_refine_ls_shift/su_mean 0.000
_refine_ls_structure_factor_coef Fsqd
_refine_ls_weighting_details 'calc w=1/[\s^2^(Fo^2^)+(0.1193P)^2^+29.8153P] where P=(Fo^2^+2Fc^2^)/3'
_refine_ls_weighting_scheme calc
_refine_ls_wR_factor_gt 0.2257
_refine_ls_wR_factor_ref 0.2456
_reflns_number_gt 3665
_reflns_number_total 4945
_reflns_threshold_expression >2sigma(I)
_cod_data_source_file C0CE00252F.TXT
_cod_data_source_block Compound-1
_cod_depositor_comments
;
The following automatic conversions were performed:

'_chemical_melting_point' value 'not measured' was changed to '?' -
the value is undefined or not given.

Automatic conversion script
Id: cif_fix_values 1569 2011-02-09 13:29:24Z adriana 

The following automatic conversions were performed:

'_exptl_crystal_density_meas' value 'none' was changed to '?' - the
value is perceived as not measured.

Automatic conversion script
Id: cif_fix_values 3008 2015-01-20 13:52:24Z robertas 
;
_cod_original_cell_volume 4352.3(15)
_cod_original_sg_symbol_H-M c2/c
_cod_database_code 7205209

loop_
_symmetry_equiv_pos_as_xyz
'x, y, z'
'-x, y, -z+1/2'
'x+1/2, y+1/2, z'
'-x+1/2, y+1/2, -z+1/2'
'-x, -y, -z'
'x, -y, z-1/2'
'-x+1/2, -y+1/2, -z'
'x+1/2, -y+1/2, z-1/2'

loop_
_atom_site_label
_atom_site_type_symbol
_atom_site_fract_x
_atom_site_fract_y
_atom_site_fract_z
_atom_site_U_iso_or_equiv
_atom_site_adp_type
_atom_site_occupancy
_atom_site_symmetry_multiplicity
_atom_site_calc_flag
_atom_site_refinement_flags
_atom_site_disorder_assembly
_atom_site_disorder_group
Mn1 Mn 1.07806(5) 0.00687(2) 0.90007(6) 0.0321(2) Uani 1 1 d . . .
O1 O 0.9691(3) 0.06819(14) 0.8560(3) 0.0500(9) Uani 1 1 d . . .
O2 O 0.8481(3) 0.05052(13) 0.6855(4) 0.0505(10) Uani 1 1 d . . .
O3 O 0.6305(3) 0.46516(14) 0.5649(3) 0.0494(9) Uani 1 1 d . . .
O4 O 0.5211(3) 0.44484(14) 0.6454(4) 0.0525(10) Uani 1 1 d . . .
O5 O 1.0280(9) 0.2433(4) 0.9786(10) 0.075(2) Uani 0.50 1 d PU A 1
O5' O 1.0443(9) 0.2503(4) 0.9262(10) 0.075(2) Uani 0.50 1 d PU A 2
O6 O 0.9232(9) 0.3008(4) 0.9029(9) 0.0683(11) Uani 0.50 1 d PU A 1
O6' O 0.9002(8) 0.2944(4) 0.9344(9) 0.0683(11) Uani 0.50 1 d P A 2
O7 O 0.6153(9) 0.3074(4) 0.9180(9) 0.0683(11) Uani 0.50 1 d P B 1
O7' O 0.5784(8) 0.2949(4) 0.8759(9) 0.0683(11) Uani 0.50 1 d P B 2
O8 O 0.6741(9) 0.2363(4) 0.8670(9) 0.0683(11) Uani 0.50 1 d P B 1
O8' O 0.7041(9) 0.2438(4) 0.9009(9) 0.0683(11) Uani 0.50 1 d P B 2
N1 N 0.9474(5) 0.2581(2) 0.9016(6) 0.0736(16) Uani 1 1 d U . .
N2 N 0.6545(5) 0.2826(2) 0.8583(6) 0.0677(16) Uani 1 1 d . . .
N3 N 1.2174(3) -0.04272(17) 0.9635(4) 0.0486(11) Uani 1 1 d D . .
C1 C 0.8931(4) 0.07959(18) 0.7684(5) 0.0386(11) Uani 1 1 d . . .
C2 C 0.8552(4) 0.13388(18) 0.7592(5) 0.0391(11) Uani 1 1 d . A .
C3 C 0.9138(4) 0.17049(19) 0.8345(5) 0.0492(14) Uani 1 1 d . . .
H3 H 0.9756 0.1615 0.8927 0.100 Uiso 1 1 calc . . .
C4 C 0.8802(5) 0.2205(2) 0.8230(5) 0.0549(15) Uani 1 1 d . A .
C5 C 0.7862(4) 0.23598(19) 0.7401(5) 0.0486(13) Uani 1 1 d . . .
C6 C 0.7296(4) 0.1989(2) 0.6645(5) 0.0499(14) Uani 1 1 d . A .
H6 H 0.6674 0.2077 0.6068 0.100 Uiso 1 1 calc . . .
C7 C 0.7637(4) 0.14865(19) 0.6731(5) 0.0445(13) Uani 1 1 d . . .
H7 H 0.7246 0.1246 0.6203 0.100 Uiso 1 1 calc . . .
C8 C 0.5970(4) 0.43599(17) 0.6201(4) 0.0402(11) Uani 1 1 d . . .
C9 C 0.6521(4) 0.38586(18) 0.6592(5) 0.0413(11) Uani 1 1 d . A .
C10 C 0.6315(4) 0.3563(2) 0.7369(6) 0.0510(14) Uani 1 1 d . . .
H10 H 0.5867 0.3682 0.7689 0.100 Uiso 1 1 calc . . .
C11 C 0.6773(4) 0.3091(2) 0.7674(6) 0.0515(14) Uani 1 1 d . A .
C12 C 0.7444(5) 0.28943(19) 0.7210(5) 0.0497(14) Uani 1 1 d . A .
C13 C 0.7620(7) 0.3194(3) 0.6438(7) 0.077(2) Uani 1 1 d . . .
H13 H 0.8056 0.3074 0.6104 0.100 Uiso 1 1 calc . . .
C14 C 0.7175(6) 0.3676(3) 0.6124(7) 0.070(2) Uani 1 1 d . A .
H14 H 0.7323 0.3871 0.5600 0.100 Uiso 1 1 calc . . .
C15 C 1.215(4) -0.0878(15) 0.991(2) 0.050(7) Uani 0.50 1 d PD C 1
H15 H 1.1513 -0.1030 0.9719 0.100 Uiso 0.50 1 calc P D 1
C15' C 1.220(4) -0.0858(16) 1.023(2) 0.041(6) Uani 0.50 1 d PD C 2
H15' H 1.1578 -0.0989 1.0208 0.100 Uiso 0.50 1 calc P E 2
C16 C 1.308(3) -0.1191(10) 1.051(2) 0.061(7) Uani 0.50 1 d PD C 1
H16 H 1.3019 -0.1538 1.0633 0.100 Uiso 0.50 1 calc P F 1
C16' C 1.305(3) -0.1100(8) 1.0836(19) 0.045(4) Uani 0.50 1 d PD C 2
H16' H 1.3015 -0.1379 1.1265 0.100 Uiso 0.50 1 calc P G 2
C17 C 1.3992(5) -0.0963(3) 1.0868(5) 0.0602(17) Uani 1 1 d D . .
C20 C 1.4992(6) -0.1246(3) 1.1516(7) 0.085(3) Uani 1 1 d . C .
H20A H 1.5135 -0.1471 1.0991 0.100 Uiso 1 1 calc . . .
H20B H 1.5546 -0.0999 1.1792 0.100 Uiso 1 1 calc . . .
C21 C 1.5000 -0.1557(5) 1.2500 0.082(3) Uani 1 2 d SU . .
H21A H 1.4398 -0.1776 1.2246 0.100 Uiso 0.50 1 calc P . .
H21B H 1.5602 -0.1776 1.2754 0.100 Uiso 0.50 1 calc P . .
C19 C 1.3100(15) -0.0200(7) 1.0100(16) 0.076(5) Uani 0.50 1 d PDU C 1
H19 H 1.3139 0.0148 0.9975 0.100 Uiso 0.50 1 calc P H 1
C19' C 1.3054(9) -0.0308(5) 0.9493(15) 0.059(4) Uani 0.50 1 d PD C 2
H19' H 1.3041 -0.0066 0.8955 0.100 Uiso 0.50 1 calc P I 2
C18 C 1.4014(18) -0.0457(9) 1.0766(18) 0.090(7) Uani 0.50 1 d PDU C 1
H18 H 1.4623 -0.0277 1.1128 0.100 Uiso 0.50 1 calc P J 1
C18' C 1.3978(10) -0.0548(7) 1.0155(18) 0.076(5) Uani 0.50 1 d PD C 2
H18' H 1.4591 -0.0433 1.0125 0.100 Uiso 0.50 1 calc P K 2

loop_
_atom_site_aniso_label
_atom_site_aniso_U_11
_atom_site_aniso_U_22
_atom_site_aniso_U_33
_atom_site_aniso_U_23
_atom_site_aniso_U_13
_atom_site_aniso_U_12
Mn1 0.0291(4) 0.0174(3) 0.0446(4) 0.0030(3) 0.0087(3) -0.0004(2)
O1 0.046(2) 0.0340(18) 0.061(2) 0.0039(17) 0.0111(19) 0.0154(16)
O2 0.041(2) 0.0328(18) 0.074(3) -0.0176(18) 0.0179(19) 0.0018(15)
O3 0.052(2) 0.0354(19) 0.052(2) 0.0091(16) 0.0106(18) 0.0012(16)
O4 0.041(2) 0.0328(18) 0.078(3) 0.0151(18) 0.017(2) 0.0139(16)
O5 0.074(2) 0.074(2) 0.075(2) -0.0005(7) 0.0280(10) -0.0005(7)
O5' 0.074(2) 0.074(2) 0.075(2) -0.0005(7) 0.0280(10) -0.0005(7)
O6 0.0698(14) 0.0621(13) 0.0692(14) -0.0006(9) 0.0228(10) 0.0015(9)
O6' 0.0698(14) 0.0621(13) 0.0692(14) -0.0006(9) 0.0228(10) 0.0015(9)
O7 0.0698(14) 0.0621(13) 0.0692(14) -0.0006(9) 0.0228(10) 0.0015(9)
O7' 0.0698(14) 0.0621(13) 0.0692(14) -0.0006(9) 0.0228(10) 0.0015(9)
O8 0.0698(14) 0.0621(13) 0.0692(14) -0.0006(9) 0.0228(10) 0.0015(9)
O8' 0.0698(14) 0.0621(13) 0.0692(14) -0.0006(9) 0.0228(10) 0.0015(9)
N1 0.0726(18) 0.0695(18) 0.0743(18) -0.0018(10) 0.0239(11) 0.0016(10)
N2 0.069(4) 0.039(3) 0.094(4) 0.018(3) 0.030(3) 0.016(3)
N3 0.034(2) 0.036(2) 0.069(3) 0.009(2) 0.014(2) 0.0070(18)
C1 0.035(3) 0.027(2) 0.055(3) -0.005(2) 0.020(2) 0.0054(19)
C2 0.032(2) 0.028(2) 0.050(3) -0.002(2) 0.008(2) 0.0072(19)
C3 0.036(3) 0.033(2) 0.058(3) -0.004(2) -0.004(2) 0.008(2)
C4 0.046(3) 0.032(3) 0.066(4) -0.008(2) -0.001(3) 0.005(2)
C5 0.046(3) 0.028(2) 0.058(3) -0.001(2) 0.005(3) 0.010(2)
C6 0.042(3) 0.042(3) 0.049(3) -0.006(2) -0.001(2) 0.014(2)
C7 0.039(3) 0.034(2) 0.047(3) -0.010(2) 0.001(2) 0.008(2)
C8 0.039(3) 0.025(2) 0.044(3) 0.0025(19) 0.002(2) 0.0066(19)
C9 0.039(3) 0.028(2) 0.049(3) 0.004(2) 0.008(2) 0.008(2)
C10 0.039(3) 0.035(3) 0.074(4) 0.014(3) 0.018(3) 0.010(2)
C11 0.038(3) 0.033(3) 0.074(4) 0.016(3) 0.012(3) 0.007(2)
C12 0.053(3) 0.029(2) 0.052(3) 0.001(2) 0.004(3) 0.016(2)
C13 0.099(6) 0.063(4) 0.092(5) 0.022(4) 0.061(5) 0.044(4)
C14 0.094(5) 0.053(4) 0.084(5) 0.029(3) 0.057(4) 0.035(4)
C15 0.039(10) 0.039(8) 0.048(18) 0.012(12) -0.010(15) 0.007(6)
C15' 0.041(15) 0.047(9) 0.032(13) 0.016(9) 0.011(15) 0.006(8)
C16 0.059(10) 0.035(8) 0.067(17) -0.011(9) 0.000(12) 0.016(7)
C16' 0.056(8) 0.039(11) 0.037(10) 0.002(7) 0.014(9) 0.020(9)
C17 0.042(3) 0.057(4) 0.064(4) -0.012(3) 0.002(3) 0.016(3)
C20 0.053(4) 0.090(5) 0.079(5) -0.030(4) -0.010(4) 0.026(4)
C21 0.082(3) 0.081(3) 0.082(3) 0.000 0.0302(15) 0.000
C19 0.076(5) 0.076(5) 0.077(5) 0.0005(10) 0.029(2) 0.0000(10)
C19' 0.039(6) 0.053(7) 0.087(11) 0.028(7) 0.028(7) 0.014(5)
C18 0.089(7) 0.090(7) 0.090(7) 0.0002(10) 0.035(3) 0.0000(10)
C18' 0.027(6) 0.087(11) 0.116(15) 0.031(11) 0.030(8) 0.013(6)

loop_
_atom_type_symbol
_atom_type_description
_atom_type_scat_dispersion_real
_atom_type_scat_dispersion_imag
_atom_type_scat_source
C C 0.0033 0.0016 'International Tables Vol C Tables 4.2.6.8 and 6.1.1.4'
H H 0.0000 0.0000 'International Tables Vol C Tables 4.2.6.8 and 6.1.1.4'
N N 0.0061 0.0033 'International Tables Vol C Tables 4.2.6.8 and 6.1.1.4'
O O 0.0106 0.0060 'International Tables Vol C Tables 4.2.6.8 and 6.1.1.4'
Mn Mn 0.3368 0.7283 'International Tables Vol C Tables 4.2.6.8 and 6.1.1.4'

loop_
_geom_angle_atom_site_label_1
_geom_angle_atom_site_label_2
_geom_angle_atom_site_label_3
_geom_angle
_geom_angle_site_symmetry_1
_geom_angle_site_symmetry_3
_geom_angle_publ_flag
O4 Mn1 O3 119.71(17) 4_646 8_556 ?
O4 Mn1 O2 133.84(18) 4_646 2_756 ?
O3 Mn1 O2 106.35(16) 8_556 2_756 ?
O4 Mn1 O1 100.18(16) 4_646 . ?
O3 Mn1 O1 86.44(16) 8_556 . ?
O2 Mn1 O1 84.63(15) 2_756 . ?
O4 Mn1 N3 92.81(16) 4_646 . ?
O3 Mn1 N3 85.46(18) 8_556 . ?
O2 Mn1 N3 87.76(16) 2_756 . ?
O1 Mn1 N3 166.87(17) . . ?
C1 O1 Mn1 133.9(3) . . ?
C1 O2 Mn1 125.1(3) . 2_756 ?
C8 O3 Mn1 136.4(3) . 8_455 ?
C8 O4 Mn1 128.5(3) . 4_656 ?
O6 N1 O5 118.0(10) . . ?
O6 N1 O5' 115.7(9) . . ?
O5 N1 O5' 37.2(6) . . ?
O6 N1 O6' 28.5(6) . . ?
O5 N1 O6' 113.2(9) . . ?
O5' N1 O6' 130.8(9) . . ?
O6 N1 C4 122.6(8) . . ?
O5 N1 C4 118.9(7) . . ?
O5' N1 C4 113.6(7) . . ?
O6' N1 C4 115.5(7) . . ?
O7' N2 O8' 121.6(9) . . ?
O7' N2 O8 115.0(9) . . ?
O8' N2 O8 23.9(7) . . ?
O7' N2 O7 30.9(6) . . ?
O8' N2 O7 117.2(9) . . ?
O8 N2 O7 125.1(9) . . ?
O7' N2 C11 119.4(7) . . ?
O8' N2 C11 118.0(8) . . ?
O8 N2 C11 114.6(8) . . ?
O7 N2 C11 120.2(6) . . ?
C15 N3 C19 115(3) . . ?
C15 N3 C15' 16.8(17) . . ?
C19 N3 C15' 108(2) . . ?
C15 N3 C19' 112(2) . . ?
C19 N3 C19' 34.6(8) . . ?
C15' N3 C19' 116(2) . . ?
C15 N3 Mn1 123(3) . . ?
C19 N3 Mn1 118.1(9) . . ?
C15' N3 Mn1 121(2) . . ?
C19' N3 Mn1 122.6(6) . . ?
O1 C1 O2 125.9(4) . . ?
O1 C1 C2 116.8(4) . . ?
O2 C1 C2 117.2(5) . . ?
C3 C2 C7 118.6(4) . . ?
C3 C2 C1 120.2(4) . . ?
C7 C2 C1 121.2(4) . . ?
C4 C3 C2 119.8(5) . . ?
C4 C3 H3 120.1 . . ?
C2 C3 H3 120.1 . . ?
C3 C4 C5 122.8(5) . . ?
C3 C4 N1 117.5(5) . . ?
C5 C4 N1 119.7(5) . . ?
C6 C5 C4 116.4(5) . . ?
C6 C5 C12 117.2(5) . . ?
C4 C5 C12 126.2(5) . . ?
C5 C6 C7 121.4(5) . . ?
C5 C6 H6 119.3 . . ?
C7 C6 H6 119.3 . . ?
C2 C7 C6 120.9(5) . . ?
C2 C7 H7 119.6 . . ?
C6 C7 H7 119.6 . . ?
O3 C8 O4 125.5(4) . . ?
O3 C8 C9 117.4(5) . . ?
O4 C8 C9 117.1(5) . . ?
C14 C9 C10 119.2(5) . . ?
C14 C9 C8 120.5(5) . . ?
C10 C9 C8 120.2(5) . . ?
C9 C10 C11 120.1(5) . . ?
C9 C10 H10 120.0 . . ?
C11 C10 H10 120.0 . . ?
C10 C11 C12 122.1(6) . . ?
C10 C11 N2 114.7(5) . . ?
C12 C11 N2 123.1(5) . . ?
C13 C12 C11 116.1(5) . . ?
C13 C12 C5 119.1(6) . . ?
C11 C12 C5 124.3(6) . . ?
C12 C13 C14 122.8(6) . . ?
C12 C13 H13 118.6 . . ?
C14 C13 H13 118.6 . . ?
C9 C14 C13 119.7(6) . . ?
C9 C14 H14 120.2 . . ?
C13 C14 H14 120.2 . . ?
N3 C15 C16 124(4) . . ?
N3 C15 H15 117.8 . . ?
C16 C15 H15 117.8 . . ?
C16' C15' N3 123(4) . . ?
C16' C15' H15' 118.4 . . ?
N3 C15' H15' 118.4 . . ?
C17 C16 C15 118(3) . . ?
C17 C16 H16 121.0 . . ?
C15 C16 H16 121.0 . . ?
C15' C16' C17 124(3) . . ?
C15' C16' H16' 118.2 . . ?
C17 C16' H16' 118.2 . . ?
C18 C17 C16 118.0(16) . . ?
C18 C17 C16' 108.6(14) . . ?
C16 C17 C16' 21.1(9) . . ?
C18 C17 C18' 33.7(10) . . ?
C16 C17 C18' 110.8(14) . . ?
C16' C17 C18' 114.6(13) . . ?
C18 C17 C20 119.1(12) . . ?
C16 C17 C20 122.5(14) . . ?
C16' C17 C20 125.1(13) . . ?
C18' C17 C20 120.2(8) . . ?
C21 C20 C17 115.1(7) . . ?
C21 C20 H20A 108.5 . . ?
C17 C20 H20A 108.5 . . ?
C21 C20 H20B 108.5 . . ?
C17 C20 H20B 108.5 . . ?
H20A C20 H20B 107.5 . . ?
C20 C21 C20 114.0(10) 2_857 . ?
C20 C21 H21A 108.8 2_857 . ?
C20 C21 H21A 108.8 . . ?
C20 C21 H21B 108.8 2_857 . ?
C20 C21 H21B 108.8 . . ?
H21A C21 H21B 107.6 . . ?
N3 C19 C18 123.9(17) . . ?
N3 C19 H19 118.0 . . ?
C18 C19 H19 118.0 . . ?
N3 C19' C18' 120.1(11) . . ?
N3 C19' H19' 120.0 . . ?
C18' C19' H19' 120.0 . . ?
C17 C18 C19 118.9(19) . . ?
C17 C18 H18 120.5 . . ?
C19 C18 H18 120.5 . . ?
C19' C18' C17 120.8(11) . . ?
C19' C18' H18' 119.6 . . ?
C17 C18' H18' 119.6 . . ?

loop_
_geom_bond_atom_site_label_1
_geom_bond_atom_site_label_2
_geom_bond_distance
_geom_bond_site_symmetry_2
_geom_bond_publ_flag
Mn1 O4 2.074(3) 4_646 ?
Mn1 O3 2.076(4) 8_556 ?
Mn1 O2 2.116(4) 2_756 ?
Mn1 O1 2.141(3) . ?
Mn1 N3 2.229(4) . ?
O1 C1 1.248(6) . ?
O2 C1 1.258(6) . ?
O2 Mn1 2.116(4) 2_756 ?
O3 C8 1.251(6) . ?
O3 Mn1 2.076(4) 8_455 ?
O4 C8 1.255(7) . ?
O4 Mn1 2.074(3) 4_656 ?
O5 N1 1.241(12) . ?
O5' N1 1.294(12) . ?
O6 N1 1.171(12) . ?
O6' N1 1.319(12) . ?
O7 N2 1.279(12) . ?
O7' N2 1.224(12) . ?
O8 N2 1.239(13) . ?
O8' N2 1.234(13) . ?
N1 C4 1.463(8) . ?
N2 C11 1.492(8) . ?
N3 C15 1.23(4) . ?
N3 C19 1.35(2) . ?
N3 C15' 1.35(4) . ?
N3 C19' 1.360(13) . ?
C1 C2 1.507(6) . ?
C2 C3 1.382(7) . ?
C2 C7 1.386(7) . ?
C3 C4 1.381(7) . ?
C3 H3 0.9300 . ?
C4 C5 1.397(8) . ?
C5 C6 1.384(8) . ?
C5 C12 1.502(7) . ?
C6 C7 1.391(7) . ?
C6 H6 0.9300 . ?
C7 H7 0.9300 . ?
C8 C9 1.509(6) . ?
C9 C14 1.368(8) . ?
C9 C10 1.376(8) . ?
C10 C11 1.378(7) . ?
C10 H10 0.9300 . ?
C11 C12 1.398(9) . ?
C12 C13 1.359(9) . ?
C13 C14 1.396(9) . ?
C13 H13 0.9300 . ?
C14 H14 0.9300 . ?
C15 C16 1.48(6) . ?
C15 H15 0.9300 . ?
C15' C16' 1.32(6) . ?
C15' H15' 0.9300 . ?
C16 C17 1.33(3) . ?
C16 H16 0.9300 . ?
C16' C17 1.36(3) . ?
C16' H16' 0.9300 . ?
C17 C18 1.33(2) . ?
C17 C18' 1.414(18) . ?
C17 C20 1.523(9) . ?
C20 C21 1.495(12) . ?
C20 H20A 0.9700 . ?
C20 H20B 0.9700 . ?
C21 C20 1.495(12) 2_857 ?
C21 H21A 0.9700 . ?
C21 H21B 0.9700 . ?
C19 C18 1.41(3) . ?
C19 H19 0.9300 . ?
C19' C18' 1.397(18) . ?
C19' H19' 0.9300 . ?
C18 H18 0.9300 . ?
C18' H18' 0.9300 . ?
